data_7702866
loop_
_publ_author_name
'Muthu, Sebastian'
'Yip, John H. K.'
'Vittal, Jagadese J.'

_publ_section_title
;
 Coordination networks of Ag(i) and N,N&#x2032;-
 bis(3-pyridinecarboxamide)-1,6-hexane: structures and anion exchange
;
_journal_issue 24
_journal_name_full 'J. Chem. Soc., Dalton Trans.'
_journal_page_first 4561
_journal_paper_doi 10.1039/B206680G
_journal_year 2002
_chemical_formula_sum 'C54 H72 Ag2 Cl N12 O13.5'
_chemical_formula_weight 1356.43
_chemical_name_common '[Ag2L3(OH)][ClO4].2.5H2O'
_space_group_IT_number 145
_space_group_name_Hall 'P 32'
_space_group_name_H-M_alt 'P 32'
_symmetry_cell_setting trigonal
_symmetry_space_group_name_H-M 'P 32'
_atom_sites_solution_hydrogens geom
_atom_sites_solution_primary direct
_atom_sites_solution_secondary difmap
_audit_creation_method SHELXL-97
_cell_angle_alpha 90.00
_cell_angle_beta 90.00
_cell_angle_gamma 120.00
_cell_formula_units_Z 3
_cell_length_a 15.1300(2)
_cell_length_b 15.1300(2)
_cell_length_c 22.1343(5)
_cell_measurement_reflns_used 6842
_cell_measurement_temperature 223(2)
_cell_measurement_theta_max 29.29
_cell_measurement_theta_min 1.55
_cell_volume 4388.08(13)
_computing_cell_refinement 'Bruker SMART'
_computing_data_collection 'Bruker SMART'
_computing_data_reduction 'Bruker SHELXTL'
_computing_molecular_graphics 'Bruker SHELXTL'
_computing_publication_material 'Bruker SHELXTL'
_computing_structure_refinement 'SHELXL-97 (Sheldrick, 1997)'
_computing_structure_solution 'SHELXS-97 (Sheldrick, 1990)'
_diffrn_ambient_temperature 223(2)
_diffrn_measured_fraction_theta_full 0.998
_diffrn_measured_fraction_theta_max 0.998
_diffrn_measurement_device_type 'CCD area detector'
_diffrn_measurement_method 'phi and omega scans'
_diffrn_radiation_monochromator graphite
_diffrn_radiation_source 'fine-focus sealed tube'
_diffrn_radiation_type MoK\a
_diffrn_radiation_wavelength 0.71073
_diffrn_reflns_av_R_equivalents 0.0286
_diffrn_reflns_av_sigmaI/netI 0.0445
_diffrn_reflns_limit_h_max 19
_diffrn_reflns_limit_h_min -19
_diffrn_reflns_limit_k_max 19
_diffrn_reflns_limit_k_min -14
_diffrn_reflns_limit_l_max 28
_diffrn_reflns_limit_l_min -24
_diffrn_reflns_number 27380
_diffrn_reflns_theta_full 27.50
_diffrn_reflns_theta_max 27.50
_diffrn_reflns_theta_min 1.55
_exptl_absorpt_coefficient_mu 0.789
_exptl_absorpt_correction_T_max 0.8789
_exptl_absorpt_correction_T_min 0.7281
_exptl_absorpt_correction_type 'Sadabs, (Sheldrick 1996)'
_exptl_crystal_colour Colourless
_exptl_crystal_density_diffrn 1.540
_exptl_crystal_density_method 'not measured'
_exptl_crystal_description 'Needle, cut'
_exptl_crystal_F_000 2097
_exptl_crystal_size_max 0.30
_exptl_crystal_size_mid 0.24
_exptl_crystal_size_min 0.20
_refine_diff_density_max 1.393
_refine_diff_density_min -0.998
_refine_diff_density_rms 0.085
_refine_ls_abs_structure_details 'Flack H D (1983), Acta Cryst. A39, 876-881'
_refine_ls_abs_structure_Flack 0.12(3)
_refine_ls_extinction_method none
_refine_ls_goodness_of_fit_ref 1.041
_refine_ls_hydrogen_treatment mixed
_refine_ls_matrix_type full
_refine_ls_number_parameters 748
_refine_ls_number_reflns 12302
_refine_ls_number_restraints 7
_refine_ls_restrained_S_all 1.041
_refine_ls_R_factor_all 0.0790
_refine_ls_R_factor_gt 0.0608
_refine_ls_shift/su_max 0.012
_refine_ls_shift/su_mean 0.001
_refine_ls_structure_factor_coef Fsqd
_refine_ls_weighting_details 'calc w=1/[\s^2^(Fo^2^)+(0.0638P)^2^+6.0246P] where P=(Fo^2^+2Fc^2^)/3'
_refine_ls_weighting_scheme calc
_refine_ls_wR_factor_gt 0.1359
_refine_ls_wR_factor_ref 0.1462
_reflns_number_gt 9835
_reflns_number_total 12302
_reflns_threshold_expression >2sigma(I)
_cod_data_source_file b206680g.txt
_cod_data_source_block '[Ag2L3(OH)][ClO4].2.5H2O'
_cod_depositor_comments
;
The following automatic conversions were performed:

data item '_symmetry_cell_setting' value 'Trigonal' was changed to
'trigonal' in accordance with the
/home/saulius/struct/COD-crude-data/automatic-downloads/DataCite-retrospective/RSC/depositions/lib/dictionaries/cif_core.dic
dictionary named 'cif_core.dic' version 2.4.2 last updated on
2011-04-26.

Automatic conversion script
Id: cif_fix_values 6909 2019-04-08 15:41:33Z antanas 
;
_cod_original_sg_symbol_H-M P3(2)
_cod_original_formula_sum 'C54 H72 Ag2 Cl N12 O13.50'
_cod_database_code 7702866

loop_
_symmetry_equiv_pos_as_xyz
'x, y, z'
'-y, x-y, z+2/3'
'-x+y, -x, z+1/3'

loop_
_atom_site_label
_atom_site_type_symbol
_atom_site_fract_x
_atom_site_fract_y
_atom_site_fract_z
_atom_site_U_iso_or_equiv
_atom_site_adp_type
_atom_site_occupancy
_atom_site_symmetry_multiplicity
_atom_site_calc_flag
_atom_site_refinement_flags
Ag1 Ag 0.62300(4) 0.64491(4) 0.29385(3) 0.06269(17) Uani 1 1 d .
Ag2 Ag 0.99608(4) 0.30159(4) 1.04428(3) 0.05960(15) Uani 1 1 d .
O1 O 0.8759(5) 0.4439(4) 0.4450(3) 0.0728(16) Uani 1 1 d .
O2 O 0.7640(4) 0.5423(4) 0.9174(3) 0.0683(14) Uani 1 1 d .
O3 O 0.2035(4) 0.4208(6) 0.4765(3) 0.102(2) Uani 1 1 d .
O4 O 0.4727(4) 0.5415(6) 0.9289(3) 0.099(2) Uani 1 1 d .
O5 O 0.8791(5) 1.1261(5) 0.4049(3) 0.0909(19) Uani 1 1 d .
O6 O 0.8071(5) -0.1344(4) 0.8786(3) 0.0810(17) Uani 1 1 d .
O7 O 0.5713(7) 0.6114(5) 0.1847(3) 0.118(3) Uani 1 1 d .
H7A H 0.6225 0.6279 0.1635 0.177 Uiso 1 1 calc R
N1 N 0.7063(4) 0.5561(4) 0.3108(2) 0.0407(11) Uani 1 1 d .
N2 N 0.8480(4) 0.5684(4) 0.4789(2) 0.0460(12) Uani 1 1 d .
H2A H 0.8205 0.6058 0.4712 0.055 Uiso 1 1 calc R
N3 N 0.8305(5) 0.4577(5) 0.8693(3) 0.0552(15) Uani 1 1 d .
H3B H 0.8716 0.4332 0.8717 0.066 Uiso 1 1 calc R
N4 N 0.9374(4) 0.4147(3) 1.0386(2) 0.0400(11) Uani 1 1 d .
N5 N 0.4568(4) 0.5779(4) 0.3242(3) 0.0560(15) Uani 1 1 d .
N6 N 0.3659(4) 0.4905(5) 0.5076(3) 0.0669(18) Uani 1 1 d .
H6A H 0.4300 0.5238 0.4973 0.080 Uiso 1 1 calc R
N7 N 0.3232(5) 0.4868(7) 0.8830(3) 0.082(2) Uani 1 1 d .
H7B H 0.2579 0.4625 0.8872 0.098 Uiso 1 1 calc R
N8 N 0.7340(4) 0.8155(4) 0.2930(3) 0.0512(13) Uani 1 1 d .
N9 N 0.7754(5) 0.9823(5) 0.4561(3) 0.0610(16) Uani 1 1 d .
H9A H 0.7367 0.9164 0.4540 0.073 Uiso 1 1 calc R
N10 N 1.1687(5) 0.3697(4) 1.0486(3) 0.0597(15) Uani 1 1 d .
N11 N 0.8961(4) 0.1326(4) 1.0214(3) 0.0477(12) Uani 1 1 d .
N12 N 0.8919(5) 0.0267(4) 0.8434(3) 0.0570(15) Uani 1 1 d .
H12C H 0.9164 0.0911 0.8514 0.068 Uiso 1 1 calc R
C1 C 0.7260(5) 0.5101(5) 0.2651(3) 0.0505(16) Uani 1 1 d .
H1A H 0.7001 0.5110 0.2266 0.061 Uiso 1 1 calc R
C2 C 0.7812(6) 0.4625(6) 0.2712(3) 0.0550(18) Uani 1 1 d .
H2B H 0.7939 0.4324 0.2377 0.066 Uiso 1 1 calc R
C3 C 0.8190(5) 0.4588(5) 0.3283(3) 0.0509(16) Uani 1 1 d .
H3C H 0.8566 0.4253 0.3339 0.061 Uiso 1 1 calc R
C4 C 0.8000(5) 0.5054(5) 0.3763(3) 0.0394(12) Uani 1 1 d .
C5 C 0.7430(4) 0.5532(4) 0.3659(3) 0.0402(13) Uani 1 1 d .
H5A H 0.7295 0.5845 0.3985 0.048 Uiso 1 1 calc R
C6 C 0.8446(5) 0.5038(5) 0.4377(3) 0.0461(15) Uani 1 1 d .
C7 C 0.8978(5) 0.5781(5) 0.5380(3) 0.0510(15) Uani 1 1 d .
H7C H 0.9462 0.6504 0.5458 0.061 Uiso 1 1 calc R
H7D H 0.9367 0.5423 0.5361 0.061 Uiso 1 1 calc R
C8 C 0.8243(5) 0.5362(5) 0.5893(3) 0.0436(13) Uani 1 1 d .
H8A H 0.7734 0.4649 0.5810 0.052 Uiso 1 1 calc R
H8B H 0.7886 0.5750 0.5934 0.052 Uiso 1 1 calc R
C9 C 0.8804(5) 0.5426(5) 0.6485(3) 0.0422(14) Uani 1 1 d .
H9B H 0.9161 0.5038 0.6439 0.051 Uiso 1 1 calc R
H9C H 0.9319 0.6140 0.6562 0.051 Uiso 1 1 calc R
C10 C 0.8088(5) 0.5012(5) 0.7027(3) 0.0439(14) Uani 1 1 d .
H10A H 0.7567 0.4303 0.6944 0.053 Uiso 1 1 calc R
H10B H 0.7740 0.5407 0.7073 0.053 Uiso 1 1 calc R
C11 C 0.8619(5) 0.5048(5) 0.7621(3) 0.0471(15) Uani 1 1 d .
H11A H 0.9010 0.4696 0.7573 0.057 Uiso 1 1 calc R
H11B H 0.9094 0.5759 0.7731 0.057 Uiso 1 1 calc R
C12 C 0.7833(5) 0.4541(6) 0.8114(3) 0.0584(18) Uani 1 1 d .
H12A H 0.7431 0.4884 0.8151 0.070 Uiso 1 1 calc R
H12B H 0.7366 0.3827 0.8004 0.070 Uiso 1 1 calc R
C13 C 0.8137(5) 0.4963(5) 0.9179(3) 0.0448(14) Uani 1 1 d .
C14 C 0.9124(5) 0.4484(5) 1.0876(3) 0.0465(14) Uani 1 1 d .
H14A H 0.9314 0.4356 1.1257 0.056 Uiso 1 1 calc R
C15 C 0.8612(6) 0.5001(6) 1.0854(3) 0.0597(19) Uani 1 1 d .
H15A H 0.8473 0.5243 1.1212 0.072 Uiso 1 1 calc R
C16 C 0.8289(5) 0.5175(5) 1.0301(3) 0.0527(16) Uani 1 1 d .
H16A H 0.7919 0.5522 1.0279 0.063 Uiso 1 1 calc R
C17 C 0.8531(5) 0.4821(5) 0.9779(3) 0.0460(15) Uani 1 1 d .
C18 C 0.9079(4) 0.4324(4) 0.9848(3) 0.0404(13) Uani 1 1 d .
H18A H 0.9258 0.4096 0.9498 0.048 Uiso 1 1 calc R
C19 C 0.3823(7) 0.5511(6) 0.2831(4) 0.069(2) Uani 1 1 d .
H19A H 0.4000 0.5672 0.2423 0.082 Uiso 1 1 calc R
C20 C 0.2788(7) 0.4996(7) 0.2995(5) 0.078(3) Uani 1 1 d .
H20A H 0.2278 0.4825 0.2701 0.094 Uiso 1 1 calc R
C21 C 0.2535(6) 0.4752(6) 0.3582(5) 0.070(2) Uani 1 1 d .
H21A H 0.1845 0.4402 0.3697 0.084 Uiso 1 1 calc R
C22 C 0.3292(5) 0.5015(5) 0.4017(4) 0.062(2) Uani 1 1 d .
C23 C 0.4304(5) 0.5538(5) 0.3816(4) 0.062(2) Uani 1 1 d .
H23A H 0.4826 0.5729 0.4104 0.074 Uiso 1 1 calc R
C24 C 0.2984(6) 0.4703(6) 0.4663(4) 0.0584(19) Uani 1 1 d .
C25 C 0.3408(6) 0.4610(5) 0.5696(4) 0.070(2) Uani 1 1 d .
H25A H 0.3699 0.4183 0.5811 0.083 Uiso 1 1 calc R
H25B H 0.2665 0.4192 0.5732 0.083 Uiso 1 1 calc R
C26 C 0.3775(5) 0.5476(5) 0.6133(4) 0.062(2) Uani 1 1 d .
H26A H 0.3534 0.5938 0.6000 0.074 Uiso 1 1 calc R
H26B H 0.4523 0.5860 0.6127 0.074 Uiso 1 1 calc R
C27 C 0.3414(5) 0.5137(6) 0.6787(4) 0.069(3) Uani 1 1 d .
H27A H 0.2666 0.4769 0.6792 0.083 Uiso 1 1 calc R
H27B H 0.3634 0.4655 0.6911 0.083 Uiso 1 1 calc R
C28 C 0.3792(6) 0.5981(6) 0.7247(4) 0.080(2) Uani 1 1 d .
H28A H 0.3663 0.6509 0.7085 0.096 Uiso 1 1 calc R
H28B H 0.4535 0.6284 0.7274 0.096 Uiso 1 1 calc R
C29 C 0.3360(7) 0.5745(7) 0.7913(5) 0.082(3) Uani 1 1 d .
H29A H 0.3605 0.6387 0.8134 0.098 Uiso 1 1 calc R
H29B H 0.2613 0.5395 0.7902 0.098 Uiso 1 1 calc R
C30 C 0.3675(8) 0.5124(11) 0.8217(5) 0.105(4) Uani 1 1 d .
H30A H 0.4422 0.5486 0.8245 0.126 Uiso 1 1 calc R
H30B H 0.3456 0.4495 0.7987 0.126 Uiso 1 1 calc R
C31 C 0.3774(6) 0.4990(6) 0.9304(4) 0.064(2) Uani 1 1 d .
C32 C 0.7779(5) 0.8694(6) 0.2433(4) 0.0583(17) Uani 1 1 d .
H32A H 0.7680 0.8341 0.2067 0.070 Uiso 1 1 calc R
C33 C 0.8369(6) 0.9739(6) 0.2428(4) 0.067(2) Uani 1 1 d .
H33A H 0.8679 1.0086 0.2069 0.080 Uiso 1 1 calc R
C34 C 0.8501(6) 1.0268(6) 0.2951(4) 0.068(2) Uani 1 1 d .
H34A H 0.8874 1.0985 0.2946 0.082 Uiso 1 1 calc R
C35 C 0.8091(5) 0.9758(5) 0.3493(4) 0.0529(17) Uani 1 1 d .
C36 C 0.7503(5) 0.8682(5) 0.3447(3) 0.0522(16) Uani 1 1 d .
H36A H 0.7205 0.8310 0.3802 0.063 Uiso 1 1 calc R
C37 C 0.8253(6) 1.0335(6) 0.4060(4) 0.062(2) Uani 1 1 d .
C38 C 0.7832(7) 1.0324(6) 0.5136(4) 0.072(2) Uani 1 1 d .
H38A H 0.7151 1.0181 0.5262 0.086 Uiso 1 1 calc R
H38B H 0.8261 1.1064 0.5086 0.086 Uiso 1 1 calc R
C39 C 0.8277(5) 0.9970(5) 0.5620(3) 0.0520(16) Uani 1 1 d .
H39A H 0.7870 0.9225 0.5653 0.062 Uiso 1 1 calc R
H39B H 0.8972 1.0148 0.5505 0.062 Uiso 1 1 calc R
C40 C 0.8305(5) 1.0435(5) 0.6223(3) 0.0491(16) Uani 1 1 d .
H40A H 0.7615 1.0285 0.6328 0.059 Uiso 1 1 calc R
H40B H 0.8738 1.1178 0.6193 0.059 Uiso 1 1 calc R
C41 C 0.8704(5) 1.0049(5) 0.6718(3) 0.0489(16) Uani 1 1 d .
H41A H 0.9413 1.0248 0.6626 0.059 Uiso 1 1 calc R
H41B H 0.8306 0.9302 0.6723 0.059 Uiso 1 1 calc R
C42 C 0.8663(5) 1.0445(5) 0.7345(3) 0.0487(15) Uani 1 1 d .
H42A H 0.9101 1.1189 0.7356 0.058 Uiso 1 1 calc R
H42B H 0.7962 1.0282 0.7434 0.058 Uiso 1 1 calc R
C43 C 0.9017(5) 0.9963(5) 0.7821(3) 0.0571(17) Uani 1 1 d .
H43A H 0.8611 0.9218 0.7787 0.069 Uiso 1 1 calc R
H43B H 0.9732 1.0167 0.7746 0.069 Uiso 1 1 calc R
C44 C 1.2188(5) 0.4035(5) 0.9957(4) 0.0559(19) Uani 1 1 d .
H44A H 1.1800 0.3868 0.9601 0.067 Uiso 1 1 calc R
C45 C 1.3250(5) 0.4618(5) 0.9908(4) 0.0551(18) Uani 1 1 d .
C46 C 1.3819(6) 0.4854(6) 1.0432(5) 0.070(2) Uani 1 1 d .
H46A H 1.4535 0.5248 1.0418 0.085 Uiso 1 1 calc R
C47 C 1.3323(7) 0.4506(6) 1.0972(5) 0.076(3) Uani 1 1 d .
H47A H 1.3693 0.4646 1.1335 0.091 Uiso 1 1 calc R
C48 C 1.2290(6) 0.3957(5) 1.0975(4) 0.0628(19) Uani 1 1 d .
H48A H 1.1968 0.3738 1.1353 0.075 Uiso 1 1 calc R
C49 C 0.8474(5) 0.0629(6) 1.0647(3) 0.0523(16) Uani 1 1 d .
H49A H 0.8483 0.0851 1.1045 0.063 Uiso 1 1 calc R
C50 C 0.7952(6) -0.0426(6) 1.0525(4) 0.061(2) Uani 1 1 d .
H50A H 0.7613 -0.0901 1.0836 0.073 Uiso 1 1 calc R
C51 C 0.7945(5) -0.0742(5) 0.9953(3) 0.0545(18) Uani 1 1 d .
H51A H 0.7598 -0.1444 0.9864 0.065 Uiso 1 1 calc R
C52 C 0.8455(4) -0.0029(5) 0.9491(3) 0.0452(15) Uani 1 1 d .
C53 C 0.8947(4) 0.0988(5) 0.9650(3) 0.0414(14) Uani 1 1 d .
H53A H 0.9294 0.1475 0.9346 0.050 Uiso 1 1 calc R
C54 C 0.8463(5) -0.0420(5) 0.8874(3) 0.0487(15) Uani 1 1 d .
Cl1 Cl 0.66659(12) 0.68523(11) 0.51282(7) 0.0400(3) Uani 1 1 d .
O8 O 0.5909(3) 0.5791(3) 0.4982(2) 0.0551(12) Uani 1 1 d .
O9 O 0.6399(5) 0.7558(4) 0.4838(4) 0.100(2) Uani 1 1 d .
O10 O 0.7684(3) 0.7066(4) 0.4940(2) 0.0608(13) Uani 1 1 d .
O11 O 0.6720(4) 0.6974(5) 0.5804(2) 0.0775(17) Uani 1 1 d .
O1S O 0.9343(7) 0.2567(7) 1.1608(3) 0.109(2) Uani 1 1 d .
O2S O 0.6646(7) 0.6493(6) 0.9932(7) 0.170(5) Uani 1 1 d D
H2SA H 0.6765 0.6018 0.9774 0.050 Uiso 1 1 d RD
H2SB H 0.6369 0.6606 0.9602 0.050 Uiso 1 1 d RD
O3S O 0.7125(8) 0.6086(10) 0.1294(6) 0.086(4) Uani 0.50 1 d PD
H3SA H 0.6697 0.6170 0.1043 0.050 Uiso 0.50 1 d PRD
H3SB H 0.7710 0.6579 0.1125 0.050 Uiso 0.50 1 d PRD

loop_
_atom_site_aniso_label
_atom_site_aniso_U_11
_atom_site_aniso_U_22
_atom_site_aniso_U_33
_atom_site_aniso_U_23
_atom_site_aniso_U_13
_atom_site_aniso_U_12
Ag1 0.0663(4) 0.0572(3) 0.0725(4) -0.0025(3) -0.0092(3) 0.0369(3)
Ag2 0.0656(3) 0.0634(3) 0.0609(3) -0.0005(3) -0.0058(3) 0.0405(3)
O1 0.095(4) 0.085(4) 0.074(4) -0.017(3) -0.025(3) 0.071(3)
O2 0.078(3) 0.077(4) 0.073(4) 0.004(3) -0.005(3) 0.056(3)
O3 0.050(3) 0.132(6) 0.114(6) 0.009(4) 0.001(3) 0.037(4)
O4 0.048(3) 0.125(6) 0.111(5) -0.005(4) -0.018(3) 0.035(3)
O5 0.075(4) 0.062(4) 0.115(5) -0.013(3) 0.015(4) 0.018(3)
O6 0.110(5) 0.039(3) 0.081(4) 0.001(3) -0.006(3) 0.027(3)
O7 0.168(7) 0.098(5) 0.069(4) 0.020(4) -0.033(5) 0.052(5)
N1 0.043(3) 0.038(2) 0.043(3) 0.001(2) -0.001(2) 0.021(2)
N2 0.051(3) 0.058(3) 0.038(3) -0.001(2) -0.002(2) 0.034(3)
N3 0.059(4) 0.070(4) 0.051(4) 0.008(3) 0.000(3) 0.044(3)
N4 0.047(3) 0.032(2) 0.038(3) -0.001(2) 0.001(2) 0.017(2)
N5 0.049(3) 0.046(3) 0.083(5) -0.007(3) -0.015(3) 0.031(3)
N6 0.033(3) 0.051(3) 0.103(6) 0.010(3) -0.006(3) 0.011(3)
N7 0.049(4) 0.132(7) 0.065(5) -0.015(4) -0.001(3) 0.045(4)
N8 0.043(3) 0.055(3) 0.062(4) -0.001(3) -0.007(3) 0.030(3)
N9 0.072(4) 0.054(4) 0.059(4) -0.014(3) -0.009(3) 0.032(3)
N10 0.073(4) 0.045(3) 0.069(4) -0.009(3) -0.015(3) 0.036(3)
N11 0.043(3) 0.055(3) 0.048(3) 0.011(2) -0.001(2) 0.027(3)
N12 0.062(4) 0.041(3) 0.071(4) 0.000(3) 0.008(3) 0.028(3)
C1 0.060(4) 0.050(4) 0.034(3) 0.004(3) 0.006(3) 0.021(3)
C2 0.076(5) 0.061(4) 0.041(4) -0.007(3) 0.008(3) 0.045(4)
C3 0.050(4) 0.051(4) 0.058(4) -0.001(3) 0.009(3) 0.030(3)
C4 0.038(3) 0.035(3) 0.045(3) -0.003(2) 0.003(2) 0.019(2)
C5 0.038(3) 0.036(3) 0.046(3) 0.000(2) 0.008(2) 0.018(2)
C6 0.043(3) 0.046(3) 0.055(4) 0.002(3) -0.003(3) 0.027(3)
C7 0.051(4) 0.060(4) 0.048(4) 0.003(3) -0.004(3) 0.033(3)
C8 0.040(3) 0.054(4) 0.041(3) 0.002(3) -0.007(2) 0.027(3)
C9 0.040(3) 0.040(3) 0.049(4) -0.001(3) -0.010(3) 0.022(3)
C10 0.038(3) 0.042(3) 0.050(4) 0.010(3) -0.006(3) 0.019(3)
C11 0.047(3) 0.050(4) 0.047(4) 0.005(3) -0.010(3) 0.026(3)
C12 0.046(4) 0.070(5) 0.050(4) 0.012(3) -0.009(3) 0.022(3)
C13 0.040(3) 0.038(3) 0.056(4) 0.004(3) -0.004(3) 0.020(3)
C14 0.046(3) 0.040(3) 0.044(4) 0.000(3) -0.006(3) 0.015(3)
C15 0.075(5) 0.054(4) 0.046(4) -0.014(3) 0.006(3) 0.028(4)
C16 0.058(4) 0.045(4) 0.063(5) 0.002(3) 0.002(3) 0.031(3)
C17 0.042(3) 0.033(3) 0.054(4) 0.009(3) 0.000(3) 0.012(3)
C18 0.040(3) 0.033(3) 0.043(3) 0.001(2) 0.005(2) 0.014(2)
C19 0.082(6) 0.055(4) 0.074(6) -0.009(4) -0.015(4) 0.038(4)
C20 0.056(5) 0.077(6) 0.111(8) -0.013(5) -0.029(5) 0.041(5)
C21 0.057(5) 0.063(5) 0.097(7) -0.007(4) -0.002(4) 0.034(4)
C22 0.042(4) 0.048(4) 0.099(6) -0.017(4) -0.021(4) 0.027(3)
C23 0.055(4) 0.055(4) 0.092(6) -0.011(4) -0.018(4) 0.040(4)
C24 0.049(4) 0.053(4) 0.074(5) 0.005(4) 0.004(4) 0.025(3)
C25 0.059(4) 0.045(4) 0.092(6) 0.021(4) 0.010(4) 0.017(3)
C26 0.041(4) 0.043(4) 0.097(6) 0.019(4) 0.011(4) 0.018(3)
C27 0.034(4) 0.054(5) 0.119(7) 0.039(5) 0.021(4) 0.023(3)
C28 0.054(5) 0.070(5) 0.097(7) 0.018(5) 0.020(4) 0.016(4)
C29 0.061(5) 0.059(5) 0.119(8) -0.002(5) 0.025(5) 0.026(4)
C30 0.072(6) 0.169(12) 0.094(8) 0.006(7) 0.006(5) 0.076(7)
C31 0.059(5) 0.065(5) 0.075(5) -0.020(4) -0.026(4) 0.036(4)
C32 0.050(4) 0.069(5) 0.061(5) -0.003(4) -0.006(3) 0.033(4)
C33 0.057(5) 0.070(5) 0.061(5) 0.015(4) -0.002(4) 0.023(4)
C34 0.054(4) 0.059(5) 0.092(7) 0.012(4) -0.005(4) 0.029(4)
C35 0.043(4) 0.051(4) 0.072(5) 0.005(3) 0.003(3) 0.029(3)
C36 0.047(4) 0.057(4) 0.065(5) 0.002(3) -0.002(3) 0.034(3)
C37 0.044(4) 0.048(4) 0.091(6) -0.004(4) -0.008(4) 0.019(3)
C38 0.091(6) 0.062(5) 0.072(5) -0.018(4) -0.017(4) 0.046(5)
C39 0.050(4) 0.039(3) 0.066(5) -0.009(3) 0.001(3) 0.021(3)
C40 0.043(3) 0.034(3) 0.063(5) -0.004(3) 0.008(3) 0.014(3)
C41 0.041(3) 0.036(3) 0.069(5) -0.010(3) 0.008(3) 0.018(3)
C42 0.042(3) 0.044(3) 0.060(4) 0.001(3) 0.013(3) 0.021(3)
C43 0.055(4) 0.050(4) 0.071(5) -0.002(3) 0.012(3) 0.029(3)
C44 0.063(4) 0.046(4) 0.069(5) -0.021(3) -0.033(4) 0.036(3)
C45 0.050(4) 0.048(4) 0.078(5) -0.016(3) -0.018(4) 0.033(3)
C46 0.055(4) 0.047(4) 0.105(7) -0.013(4) -0.032(5) 0.022(4)
C47 0.093(6) 0.061(5) 0.080(6) -0.007(4) -0.044(5) 0.042(5)
C48 0.075(5) 0.049(4) 0.070(5) -0.008(3) -0.029(4) 0.036(4)
C49 0.045(3) 0.069(5) 0.050(4) 0.015(3) 0.005(3) 0.034(3)
C50 0.059(4) 0.057(4) 0.065(5) 0.027(4) 0.011(4) 0.029(4)
C51 0.048(4) 0.046(4) 0.069(5) 0.020(3) -0.004(3) 0.023(3)
C52 0.030(3) 0.039(3) 0.066(4) 0.018(3) -0.004(3) 0.016(2)
C53 0.034(3) 0.044(3) 0.048(4) 0.015(3) 0.005(2) 0.021(3)
C54 0.042(3) 0.042(3) 0.064(4) 0.008(3) -0.002(3) 0.022(3)
Cl1 0.0323(6) 0.0350(7) 0.0512(10) 0.0000(6) 0.0027(6) 0.0157(5)
O8 0.041(2) 0.037(2) 0.071(3) -0.004(2) -0.007(2) 0.0072(19)
O9 0.087(4) 0.068(4) 0.159(7) 0.013(4) -0.036(4) 0.050(3)
O10 0.042(2) 0.061(3) 0.081(4) -0.011(2) 0.006(2) 0.027(2)
O11 0.072(3) 0.105(4) 0.042(3) -0.026(3) 0.007(2) 0.033(3)
O1S 0.145(6) 0.169(7) 0.063(4) 0.010(4) -0.002(4) 0.115(6)
O2S 0.089(5) 0.111(7) 0.319(17) 0.049(8) -0.018(7) 0.057(5)
O3S 0.054(6) 0.102(9) 0.082(8) -0.001(7) 0.016(5) 0.024(6)

loop_
_atom_type_symbol
_atom_type_description
_atom_type_scat_dispersion_real
_atom_type_scat_dispersion_imag
_atom_type_scat_source
C C 0.0033 0.0016 'International Tables Vol C Tables 4.2.6.8 and 6.1.1.4'
H H 0.0000 0.0000 'International Tables Vol C Tables 4.2.6.8 and 6.1.1.4'
N N 0.0061 0.0033 'International Tables Vol C Tables 4.2.6.8 and 6.1.1.4'
O O 0.0106 0.0060 'International Tables Vol C Tables 4.2.6.8 and 6.1.1.4'
Ag Ag -0.8971 1.1015 'International Tables Vol C Tables 4.2.6.8 and 6.1.1.4'
Cl Cl 0.1484 0.1585 'International Tables Vol C Tables 4.2.6.8 and 6.1.1.4'

loop_
_geom_angle_atom_site_label_1
_geom_angle_atom_site_label_2
_geom_angle_atom_site_label_3
_geom_angle
_geom_angle_site_symmetry_1
_geom_angle_site_symmetry_3
N8 Ag1 N1 110.96(17) . .
N8 Ag1 N5 122.00(19) . .
N1 Ag1 N5 119.84(18) . .
N8 Ag1 O7 101.6(2) . .
N1 Ag1 O7 104.2(2) . .
N5 Ag1 O7 91.8(3) . .
N10 Ag2 N11 118.88(18) . .
N10 Ag2 N4 116.65(18) . .
N11 Ag2 N4 122.48(17) . .
C1 N1 C5 117.6(5) . .
C1 N1 Ag1 120.8(4) . .
C5 N1 Ag1 121.5(4) . .
C6 N2 C7 120.9(5) . .
C13 N3 C12 122.6(6) . .
C14 N4 C18 117.3(5) . .
C14 N4 Ag2 122.1(4) . .
C18 N4 Ag2 119.2(4) . .
C23 N5 C19 118.3(7) . .
C23 N5 Ag1 121.0(5) . .
C19 N5 Ag1 120.3(6) . .
C24 N6 C25 123.4(7) . .
C31 N7 C30 122.6(8) . .
C32 N8 C36 116.9(6) . .
C32 N8 Ag1 124.2(5) . .
C36 N8 Ag1 118.6(5) . .
C37 N9 C38 123.0(7) . .
C48 N10 C44 114.7(7) . .
C48 N10 Ag2 128.5(6) . .
C44 N10 Ag2 115.8(4) . .
C49 N11 C53 117.9(6) . .
C49 N11 Ag2 121.2(5) . .
C53 N11 Ag2 120.4(4) . .
C54 N12 C43 121.7(6) . 1_545
N1 C1 C2 123.7(6) . .
C1 C2 C3 119.0(6) . .
C4 C3 C2 118.6(6) . .
C3 C4 C5 118.6(6) . .
C3 C4 C6 118.0(6) . .
C5 C4 C6 123.4(5) . .
N1 C5 C4 122.4(5) . .
O1 C6 N2 124.8(7) . .
O1 C6 C4 118.0(6) . .
N2 C6 C4 117.2(5) . .
N2 C7 C8 113.3(5) . .
C7 C8 C9 110.5(5) . .
C10 C9 C8 112.8(5) . .
C9 C10 C11 114.2(5) . .
C12 C11 C10 109.8(5) . .
N3 C12 C11 111.7(6) . .
O2 C13 N3 123.0(6) . .
O2 C13 C17 118.3(6) . .
N3 C13 C17 118.7(6) . .
N4 C14 C15 123.2(6) . .
C14 C15 C16 120.0(6) . .
C15 C16 C17 118.1(6) . .
C18 C17 C16 117.6(6) . .
C18 C17 C13 124.1(6) . .
C16 C17 C13 118.3(6) . .
N4 C18 C17 123.8(6) . .
N5 C19 C20 121.9(9) . .
C21 C20 C19 118.9(8) . .
C20 C21 C22 120.5(8) . .
C21 C22 C23 116.9(9) . .
C21 C22 C24 119.1(7) . .
C23 C22 C24 124.0(7) . .
N5 C23 C22 123.6(7) . .
O3 C24 N6 123.1(8) . .
O3 C24 C22 115.8(7) . .
N6 C24 C22 121.0(7) . .
N6 C25 C26 115.0(6) . .
C25 C26 C27 113.6(6) . .
C28 C27 C26 115.5(6) . .
C27 C28 C29 120.0(7) . .
C30 C29 C28 110.7(8) . .
C29 C30 N7 110.5(9) . .
O4 C31 N7 122.5(9) . .
O4 C31 C45 118.1(7) . 1_455
N7 C31 C45 119.4(7) . 1_455
N8 C32 C33 123.3(7) . .
C34 C33 C32 119.3(8) . .
C33 C34 C35 120.8(8) . .
C34 C35 C36 115.2(7) . .
C34 C35 C37 120.5(7) . .
C36 C35 C37 124.3(7) . .
N8 C36 C35 124.5(7) . .
O5 C37 N9 122.5(8) . .
O5 C37 C35 118.7(8) . .
N9 C37 C35 118.7(6) . .
N9 C38 C39 111.9(6) . .
C40 C39 C38 112.3(6) . .
C39 C40 C41 112.9(5) . .
C40 C41 C42 114.1(5) . .
C43 C42 C41 110.4(5) . .
N12 C43 C42 112.0(5) 1_565 .
N10 C44 C45 124.0(7) . .
C46 C45 C44 117.9(8) . .
C46 C45 C31 120.2(7) . 1_655
C44 C45 C31 121.9(7) . 1_655
C47 C46 C45 118.9(8) . .
C48 C47 C46 118.9(8) . .
N10 C48 C47 125.6(9) . .
N11 C49 C50 122.0(7) . .
C51 C50 C49 118.8(7) . .
C50 C51 C52 120.4(7) . .
C53 C52 C51 117.0(7) . .
C53 C52 C54 124.7(6) . .
C51 C52 C54 118.2(6) . .
N11 C53 C52 123.9(6) . .
O6 C54 N12 122.4(7) . .
O6 C54 C52 120.0(6) . .
N12 C54 C52 117.6(6) . .
O9 Cl1 O10 110.9(4) . .
O9 Cl1 O8 110.6(3) . .
O10 Cl1 O8 109.7(3) . .
O9 Cl1 O11 111.4(4) . .
O10 Cl1 O11 105.6(3) . .
O8 Cl1 O11 108.5(3) . .

loop_
_geom_bond_atom_site_label_1
_geom_bond_atom_site_label_2
_geom_bond_distance
_geom_bond_site_symmetry_2
Ag1 N8 2.268(6) .
Ag1 N1 2.288(5) .
Ag1 N5 2.292(6) .
Ag1 O7 2.511(7) .
Ag2 N10 2.281(6) .
Ag2 N11 2.284(6) .
Ag2 N4 2.291(5) .
O1 C6 1.224(8) .
O2 C13 1.255(8) .
O3 C24 1.265(9) .
O4 C31 1.252(10) .
O5 C37 1.218(9) .
O6 C54 1.230(8) .
N1 C1 1.342(8) .
N1 C5 1.350(8) .
N2 C6 1.320(9) .
N2 C7 1.481(8) .
N3 C13 1.308(9) .
N3 C12 1.456(9) .
N4 C14 1.333(8) .
N4 C18 1.346(8) .
N5 C23 1.328(10) .
N5 C19 1.343(10) .
N6 C24 1.287(10) .
N6 C25 1.436(11) .
N7 C31 1.288(10) .
N7 C30 1.476(12) .
N8 C32 1.332(9) .
N8 C36 1.345(9) .
N9 C37 1.348(10) .
N9 C38 1.456(10) .
N10 C48 1.343(9) .
N10 C44 1.347(10) .
N11 C49 1.341(8) .
N11 C53 1.345(8) .
N12 C54 1.338(9) .
N12 C43 1.462(9) 1_545
C1 C2 1.354(10) .
C2 C3 1.399(10) .
C3 C4 1.383(9) .
C4 C5 1.394(8) .
C4 C6 1.524(9) .
C7 C8 1.489(9) .
C8 C9 1.539(8) .
C9 C10 1.525(9) .
C10 C11 1.527(8) .
C11 C12 1.512(10) .
C13 C17 1.514(9) .
C14 C15 1.350(10) .
C15 C16 1.391(10) .
C16 C17 1.397(10) .
C17 C18 1.379(9) .
C19 C20 1.405(12) .
C20 C21 1.352(13) .
C21 C22 1.395(11) .
C22 C23 1.399(11) .
C22 C24 1.504(12) .
C25 C26 1.494(12) .
C26 C27 1.542(12) .
C27 C28 1.505(13) .
C28 C29 1.579(13) .
C29 C30 1.418(14) .
C31 C45 1.511(12) 1_455
C32 C33 1.374(11) .
C33 C34 1.364(12) .
C34 C35 1.392(11) .
C35 C36 1.416(10) .
C35 C37 1.478(11) .
C38 C39 1.499(11) .
C39 C40 1.499(10) .
C40 C41 1.502(10) .
C41 C42 1.526(9) .
C42 C43 1.524(10) .
C43 N12 1.462(9) 1_565
C44 C45 1.397(10) .
C45 C46 1.381(11) .
C45 C31 1.511(12) 1_655
C46 C47 1.370(14) .
C47 C48 1.354(12) .
C49 C50 1.408(11) .
C50 C51 1.352(11) .
C51 C52 1.405(9) .
C52 C53 1.380(9) .
C52 C54 1.490(10) .
Cl1 O9 1.465(5) .
Cl1 O10 1.467(5) .
Cl1 O8 1.468(4) .
Cl1 O11 1.505(5) .
